data_9016173
loop_
_publ_author_name
'Vousden, P.'

_publ_section_title
;
 The structure of ferroelectric sodium niobate at room temperature
 Note: this is a possible polymorph of lueshite
;
_journal_name_full 'Acta Crystallographica'
_journal_page_first 545
_journal_page_last 551
_journal_paper_doi 10.1107/S0365110X51001768
_journal_volume 4
_journal_year 1951
_chemical_compound_source Synthetic
_chemical_formula_sum 'Na Nb O3'
_chemical_name_mineral Lueshite
_space_group_IT_number 17
_symmetry_space_group_name_Hall 'P 2c 2'
_symmetry_space_group_name_H-M 'P 2 2 21'
_cell_angle_alpha 90
_cell_angle_beta 90
_cell_angle_gamma 90
_cell_length_a 5.504
_cell_length_b 5.568
_cell_length_c 15.52
_cell_formula_units_Z 8
_cell_volume 475.630
_database_code_amcsd 0018662
_exptl_crystal_density_diffrn 4.578
_cod_database_code 9016173

loop_
_space_group_symop_operation_xyz
x,y,z
-x,y,1/2-z
x,-y,-z
-x,-y,1/2+z

loop_
_atom_site_label
_atom_site_fract_x
_atom_site_fract_y
_atom_site_fract_z
Na1 0.00000 0.51900 0.25000
Na2 0.50000 -0.01900 0.25000
Na3 0.51900 0.00000 0.50000
Na4 -0.01900 0.50000 0.50000
Nb1 0.01400 0.00500 0.37500
Nb2 0.51400 0.50500 0.37500
O1 0.25000 0.25000 0.37500
O2 0.75000 0.25000 0.37500
O3 0.25000 0.75000 0.37500
O4 0.75000 0.75000 0.37500
O5 0.00000 0.02500 0.25000
O6 0.50000 0.47500 0.25000
O7 0.02500 0.00000 0.50000
O8 0.47500 0.50000 0.50000

loop_
_cod_related_entry_id
_cod_related_entry_database
_cod_related_entry_code
1 AMCSD 0018662
